data_4344373
loop_
_publ_author_name
'Zalkin, A.'
'Forrester, J.D.'
'Templeton, D.H.'

_publ_section_title
;
 The Crystal Structure of Sodium Perxenate Hexahydrate
;
_journal_name_full 'Inorganic Chemistry'
_journal_page_first 1417
_journal_page_last 1421
_journal_volume 3
_journal_year 1964
_chemical_formula_sum 'H12 Na4 O12 Xe'
_chemical_name_systematic 'Na4 Xe O6 (H2 O)6'
_space_group_IT_number 61
_symmetry_space_group_name_Hall '-P 2ac 2ab'
_symmetry_space_group_name_H-M 'P b c a'
_cell_angle_alpha 90
_cell_angle_beta 90
_cell_angle_gamma 90
_cell_formula_units_Z 4
_cell_length_a 18.44
_cell_length_b 10.103
_cell_length_c 5.875
_cell_volume 1094.509
_citation_journal_id_ASTM INOCAJ
_cod_data_source_file Zalkin_INOCAJ_1964_1953.cif
_cod_data_source_block H12Na4O12Xe1
_cod_original_formula_sum 'H12 Na4 O12 Xe1'
_cod_database_code 4344373

loop_
_symmetry_equiv_pos_as_xyz
x,y,z
-x+1/2,-y,z+1/2
x+1/2,-y+1/2,-z
-x,y+1/2,-z+1/2
-x,-y,-z
x-1/2,y,-z-1/2
-x-1/2,y-1/2,z
x,-y-1/2,z-1/2

loop_
_atom_site_label
_atom_site_type_symbol
_atom_site_fract_x
_atom_site_fract_y
_atom_site_fract_z
_atom_site_occupancy
_atom_site_U_iso_or_equiv
O3 O-2 0.951 0.136 0.127 1 0.0
O5 O-2 0.34 0.183 0.835 1 0.0
O1 O-2 0.06 0.004 0.253 1 0.0
Na1 Na+1 0.009 0.164 0.492 1 0.0
O2 O-2 0.064 0.115 0.854 1 0.0
Na2 Na+1 0.252 0.155 0.539 1 0.0
O4 O-2 0.169 0.2 0.242 1 0.0
O6 O-2 0.192 0.518 0.242 1 0.0
Xe1 Xe+8 0 0 0 1 0.0
